data_4331866
loop_
_publ_author_name
'Seo, Joobeom'
'Song, Mi Ryoung'
'Lee, Ji-Eun'
'Lee, So Young'
'Yoon, Il'
'Park, Ki-Min'
'Kim, Jineun'
'Jung, Jong Hwa'
'Park, Sung Bae'
'Lee, Shim Sung'

_publ_section_title
;
 Exo-Coordination-Based Supramolecular Silver(I) Complexes of S2O
 Macrocycles:&#x00A0; Effect of Ligand Isomerism on the Structural
 Diversity
;
_journal_issue 3
_journal_name_full 'Inorganic Chemistry'
_journal_page_first 952
_journal_page_last 954
_journal_paper_doi 10.1021/ic051764o
_journal_volume 45
_journal_year 2006
_chemical_formula_sum 'C24 H32 Ag F6 O2 P S4'
_chemical_formula_weight 733.58
_chemical_name_systematic
; 
 ? 
;
_space_group_IT_number 15
_symmetry_cell_setting monoclinic
_symmetry_space_group_name_Hall '-C 2yc'
_symmetry_space_group_name_H-M 'C 1 2/c 1'
_atom_sites_solution_hydrogens geom
_atom_sites_solution_primary direct
_atom_sites_solution_secondary difmap
_audit_creation_method SHELXTL
_cell_angle_alpha 90.00
_cell_angle_beta 102.660(2)
_cell_angle_gamma 90.00
_cell_formula_units_Z 4
_cell_length_a 16.3495(14)
_cell_length_b 13.1720(12)
_cell_length_c 13.8811(12)
_cell_measurement_reflns_used 3534
_cell_measurement_temperature 298(2)
_cell_measurement_theta_max 26.98
_cell_measurement_theta_min 2.01
_cell_volume 2916.7(4)
_computing_cell_refinement 'Bruker SMART'
_computing_data_collection 'Bruker SMART'
_computing_data_reduction 'Bruker SHELXTL'
_computing_molecular_graphics 'Bruker SHELXTL'
_computing_publication_material 'Bruker SHELXTL'
_computing_structure_refinement 'Bruker SHELXTL'
_computing_structure_solution 'Bruker SHELXTL'
_diffrn_ambient_temperature 298(2)
_diffrn_measured_fraction_theta_full 0.996
_diffrn_measured_fraction_theta_max 0.996
_diffrn_measurement_device_type 'CCD area detector'
_diffrn_measurement_method 'phi and omega scans'
_diffrn_radiation_monochromator graphite
_diffrn_radiation_source 'fine-focus sealed tube'
_diffrn_radiation_type MoK\a
_diffrn_radiation_wavelength 0.71073
_diffrn_reflns_av_R_equivalents 0.0526
_diffrn_reflns_av_sigmaI/netI 0.0365
_diffrn_reflns_limit_h_max 16
_diffrn_reflns_limit_h_min -20
_diffrn_reflns_limit_k_max 16
_diffrn_reflns_limit_k_min -15
_diffrn_reflns_limit_l_max 15
_diffrn_reflns_limit_l_min -17
_diffrn_reflns_number 8704
_diffrn_reflns_theta_full 26.98
_diffrn_reflns_theta_max 26.98
_diffrn_reflns_theta_min 2.01
_exptl_absorpt_coefficient_mu 1.093
_exptl_absorpt_correction_type none
_exptl_crystal_colour colorless
_exptl_crystal_density_diffrn 1.671
_exptl_crystal_density_method 'not measured'
_exptl_crystal_description plate
_exptl_crystal_F_000 1488
_exptl_crystal_size_max 0.32
_exptl_crystal_size_mid 0.30
_exptl_crystal_size_min 0.20
_refine_diff_density_max 0.693
_refine_diff_density_min -0.596
_refine_diff_density_rms 0.075
_refine_ls_extinction_method none
_refine_ls_goodness_of_fit_ref 1.054
_refine_ls_hydrogen_treatment constr
_refine_ls_matrix_type full
_refine_ls_number_parameters 173
_refine_ls_number_reflns 3173
_refine_ls_number_restraints 0
_refine_ls_restrained_S_all 1.054
_refine_ls_R_factor_all 0.0514
_refine_ls_R_factor_gt 0.0400
_refine_ls_shift/su_max 0.000
_refine_ls_shift/su_mean 0.000
_refine_ls_structure_factor_coef Fsqd
_refine_ls_weighting_details 'calc w=1/[\s^2^(Fo^2^)+(0.0671P)^2^+2.5713P] where P=(Fo^2^+2Fc^2^)/3'
_refine_ls_weighting_scheme calc
_refine_ls_wR_factor_gt 0.1086
_refine_ls_wR_factor_ref 0.1178
_reflns_number_gt 2569
_reflns_number_total 3173
_reflns_threshold_expression >2sigma(I)
_cod_data_source_file ic051764osup1.cif
_cod_data_source_block Compound1
_cod_depositor_comments
;
The following automatic conversions were performed:

'_symmetry_cell_setting' value 'Monoclinic' changed to 'monoclinic'
according to /home/saulius/struct/CIF-dictionaries/cif_core.dic
dictionary named 'cif_core.dic' version 2.4.2 from 2011-04-26.

Automatic conversion script
Id: cif_fix_values 1891 2012-01-12 08:04:46Z andrius 
;
_cod_original_sg_symbol_H-M C2/c
_cod_database_code 4331866

loop_
_symmetry_equiv_pos_as_xyz
'x, y, z'
'x, -y, z+1/2'
'x+1/2, y+1/2, z'
'x+1/2, -y+1/2, z+1/2'
'-x, -y, -z'
'-x, y, -z-1/2'
'-x+1/2, -y+1/2, -z'
'-x+1/2, y+1/2, -z-1/2'

loop_
_atom_site_label
_atom_site_type_symbol
_atom_site_fract_x
_atom_site_fract_y
_atom_site_fract_z
_atom_site_U_iso_or_equiv
_atom_site_adp_type
_atom_site_occupancy
_atom_site_symmetry_multiplicity
_atom_site_calc_flag
_atom_site_refinement_flags
Ag Ag 0.5000 0.30620(3) 0.2500 0.05087(15) Uani 1 2 d S
S1 S 0.42763(5) 0.17646(6) 0.11404(6) 0.0515(2) Uani 1 1 d .
S2 S 0.38101(6) 0.40994(7) 0.29713(8) 0.0598(3) Uani 1 1 d .
P P 0.0000 0.25497(13) 0.2500 0.0693(4) Uani 1 2 d S
O1 O 0.34601(16) 0.3867(2) 0.0685(2) 0.0638(6) Uani 1 1 d .
F1 F 0.0069(4) 0.1737(4) 0.3289(4) 0.190(3) Uani 1 1 d .
F2 F 0.0955(2) 0.2554(4) 0.2548(4) 0.1524(17) Uani 1 1 d .
F3 F 0.0057(3) 0.3416(4) 0.3281(3) 0.1533(17) Uani 1 1 d .
C1 C 0.3274(2) 0.2163(3) 0.3227(3) 0.0648(10) Uani 1 1 d .
C2 C 0.3436(3) 0.1957(5) 0.4243(4) 0.0919(17) Uani 1 1 d .
H2A H 0.3328 0.2452 0.4677 0.110 Uiso 1 1 calc R
C3 C 0.3754(4) 0.1027(6) 0.4607(4) 0.104(2) Uani 1 1 d .
H3A H 0.3851 0.0896 0.5280 0.125 Uiso 1 1 calc R
C4 C 0.3926(3) 0.0310(4) 0.3988(5) 0.0937(17) Uani 1 1 d .
H4A H 0.4155 -0.0307 0.4237 0.112 Uiso 1 1 calc R
C5 C 0.3764(2) 0.0487(3) 0.2993(4) 0.0721(11) Uani 1 1 d .
H5A H 0.3873 -0.0019 0.2572 0.086 Uiso 1 1 calc R
C6 C 0.3438(2) 0.1412(3) 0.2602(3) 0.0559(8) Uani 1 1 d .
C7 C 0.3287(2) 0.1556(4) 0.1514(3) 0.0693(10) Uani 1 1 d .
H7A H 0.2921 0.2135 0.1322 0.083 Uiso 1 1 calc R
H7B H 0.3012 0.0960 0.1182 0.083 Uiso 1 1 calc R
C8 C 0.3912(3) 0.2393(3) -0.0034(3) 0.0688(10) Uani 1 1 d .
H8A H 0.4250 0.2167 -0.0486 0.083 Uiso 1 1 calc R
H8B H 0.3338 0.2185 -0.0305 0.083 Uiso 1 1 calc R
C9 C 0.3943(3) 0.3524(4) 0.0022(3) 0.0710(10) Uani 1 1 d .
H9A H 0.4520 0.3746 0.0246 0.085 Uiso 1 1 calc R
H9B H 0.3726 0.3810 -0.0627 0.085 Uiso 1 1 calc R
C10 C 0.3691(3) 0.4853(3) 0.1070(4) 0.0728(11) Uani 1 1 d .
H10A H 0.3446 0.5363 0.0589 0.087 Uiso 1 1 calc R
H10B H 0.4296 0.4926 0.1205 0.087 Uiso 1 1 calc R
C11 C 0.3388(3) 0.5000(3) 0.1993(4) 0.0758(12) Uani 1 1 d .
H11A H 0.2781 0.4948 0.1839 0.091 Uiso 1 1 calc R
H11B H 0.3532 0.5682 0.2236 0.091 Uiso 1 1 calc R
C12 C 0.2950(3) 0.3190(3) 0.2874(5) 0.0811(14) Uani 1 1 d .
H12A H 0.2564 0.3426 0.3266 0.097 Uiso 1 1 calc R
H12B H 0.2646 0.3145 0.2192 0.097 Uiso 1 1 calc R

loop_
_atom_site_aniso_label
_atom_site_aniso_U_11
_atom_site_aniso_U_22
_atom_site_aniso_U_33
_atom_site_aniso_U_23
_atom_site_aniso_U_13
_atom_site_aniso_U_12
Ag 0.0364(2) 0.0580(2) 0.0563(2) 0.000 0.00605(14) 0.000
S1 0.0452(4) 0.0552(5) 0.0519(5) -0.0070(4) 0.0058(4) 0.0071(3)
S2 0.0493(5) 0.0571(5) 0.0763(6) -0.0180(4) 0.0207(4) -0.0025(4)
P 0.0801(11) 0.0691(9) 0.0640(9) 0.000 0.0272(8) 0.000
O1 0.0585(15) 0.0571(14) 0.0732(16) 0.0019(12) 0.0086(12) 0.0053(11)
F1 0.217(5) 0.171(4) 0.219(5) 0.134(4) 0.126(5) 0.099(4)
F2 0.082(2) 0.154(4) 0.228(5) 0.009(4) 0.050(3) -0.006(2)
F3 0.210(5) 0.140(3) 0.117(3) -0.053(3) 0.052(3) -0.025(3)
C1 0.0436(19) 0.074(2) 0.081(3) 0.001(2) 0.0236(18) -0.0132(17)
C2 0.081(3) 0.127(5) 0.075(3) -0.016(3) 0.035(3) -0.041(3)
C3 0.093(4) 0.143(6) 0.071(3) 0.035(4) 0.007(3) -0.048(4)
C4 0.064(3) 0.093(4) 0.116(4) 0.043(3) 0.003(3) -0.022(2)
C5 0.050(2) 0.060(2) 0.103(3) 0.013(2) 0.008(2) -0.0156(17)
C6 0.0339(16) 0.063(2) 0.069(2) 0.0044(18) 0.0071(14) -0.0110(14)
C7 0.0419(19) 0.090(3) 0.070(2) -0.001(2) -0.0005(17) -0.0109(19)
C8 0.081(3) 0.080(3) 0.0428(18) -0.0070(18) 0.0066(18) 0.008(2)
C9 0.074(3) 0.081(3) 0.056(2) 0.011(2) 0.0109(19) 0.006(2)
C10 0.070(3) 0.049(2) 0.095(3) 0.013(2) 0.010(2) 0.0084(18)
C11 0.059(2) 0.0463(19) 0.122(4) -0.008(2) 0.018(2) 0.0135(17)
C12 0.044(2) 0.073(3) 0.131(4) -0.011(3) 0.029(2) -0.0052(18)

loop_
_atom_type_symbol
_atom_type_description
_atom_type_scat_dispersion_real
_atom_type_scat_dispersion_imag
_atom_type_scat_source
C C 0.0033 0.0016 'International Tables Vol C Tables 4.2.6.8 and 6.1.1.4'
H H 0.0000 0.0000 'International Tables Vol C Tables 4.2.6.8 and 6.1.1.4'
O O 0.0106 0.0060 'International Tables Vol C Tables 4.2.6.8 and 6.1.1.4'
F F 0.0171 0.0103 'International Tables Vol C Tables 4.2.6.8 and 6.1.1.4'
P P 0.1023 0.0942 'International Tables Vol C Tables 4.2.6.8 and 6.1.1.4'
S S 0.1246 0.1234 'International Tables Vol C Tables 4.2.6.8 and 6.1.1.4'
Ag Ag -0.8971 1.1015 'International Tables Vol C Tables 4.2.6.8 and 6.1.1.4'

loop_
_geom_angle_atom_site_label_1
_geom_angle_atom_site_label_2
_geom_angle_atom_site_label_3
_geom_angle
_geom_angle_site_symmetry_1
_geom_angle_site_symmetry_3
S2 Ag S2 115.94(5) . 6_656
S2 Ag S1 106.33(3) . .
S2 Ag S1 114.13(3) 6_656 .
S2 Ag S1 114.13(3) . 6_656
S2 Ag S1 106.33(3) 6_656 6_656
S1 Ag S1 98.85(4) . 6_656
C8 S1 C7 100.8(2) . .
C8 S1 Ag 110.95(14) . .
C7 S1 Ag 100.44(14) . .
C11 S2 C12 102.2(2) . .
C11 S2 Ag 109.89(14) . .
C12 S2 Ag 104.19(14) . .
F1 P F1 90.3(5) 6_556 .
F1 P F2 87.0(3) 6_556 .
F1 P F2 93.3(3) . .
F1 P F2 93.3(3) 6_556 6_556
F1 P F2 87.0(3) . 6_556
F2 P F2 179.5(4) . 6_556
F1 P F3 177.8(3) 6_556 .
F1 P F3 91.8(3) . .
F2 P F3 93.5(3) . .
F2 P F3 86.2(3) 6_556 .
F1 P F3 91.8(3) 6_556 6_556
F1 P F3 177.8(3) . 6_556
F2 P F3 86.2(3) . 6_556
F2 P F3 93.5(3) 6_556 6_556
F3 P F3 86.1(4) . 6_556
C9 O1 C10 113.3(3) . .
C6 C1 C2 118.2(4) . .
C6 C1 C12 123.1(4) . .
C2 C1 C12 118.6(5) . .
C3 C2 C1 120.7(5) . .
C4 C3 C2 120.2(5) . .
C3 C4 C5 120.2(5) . .
C4 C5 C6 121.0(5) . .
C1 C6 C5 119.6(4) . .
C1 C6 C7 122.3(4) . .
C5 C6 C7 118.1(4) . .
C6 C7 S1 110.4(2) . .
C9 C8 S1 114.1(3) . .
O1 C9 C8 109.6(3) . .
O1 C10 C11 109.4(4) . .
C10 C11 S2 114.5(3) . .
C1 C12 S2 110.9(3) . .

loop_
_geom_bond_atom_site_label_1
_geom_bond_atom_site_label_2
_geom_bond_distance
_geom_bond_site_symmetry_2
Ag S2 2.5763(9) .
Ag S2 2.5763(9) 6_656
Ag S1 2.6274(9) .
Ag S1 2.6274(9) 6_656
S1 C8 1.808(4) .
S1 C7 1.824(4) .
S2 C11 1.822(5) .
S2 C12 1.829(4) .
P F1 1.518(4) 6_556
P F1 1.518(4) .
P F2 1.548(3) .
P F2 1.548(3) 6_556
P F3 1.562(4) .
P F3 1.562(4) 6_556
O1 C9 1.412(5) .
O1 C10 1.423(5) .
C1 C6 1.380(6) .
C1 C2 1.404(7) .
C1 C12 1.495(6) .
C2 C3 1.382(8) .
C3 C4 1.347(8) .
C4 C5 1.367(7) .
C5 C6 1.392(5) .
C6 C7 1.488(6) .
C8 C9 1.492(6) .
C10 C11 1.484(6) .
